data_7043707
loop_
_publ_author_name
'Chand, Santanu'
'Elahi, Syed Meheboob'
'Pal, Arun'
'Das, Madhab C.'

_publ_section_title
;
 A new set of Cd(ii)-coordination polymers with mixed ligands of
 dicarboxylate and pyridyl substituted diaminotriazine: selective sorption
 towards CO2 and cationic dyes
;
_journal_name_full 'Dalton Trans.'
_journal_paper_doi 10.1039/C7DT01657C
_journal_year 2017
_chemical_formula_sum 'C38 H38 Cd2 N14 O11'
_chemical_formula_weight 1091.62
_space_group_crystal_system triclinic
_space_group_IT_number 2
_space_group_name_Hall '-P 1'
_space_group_name_H-M_alt 'P -1'
_symmetry_space_group_name_Hall '-P 1'
_symmetry_space_group_name_H-M 'P -1'
_atom_sites_solution_hydrogens mixed
_audit_creation_method SHELXL-2014/7
_audit_update_record
;
2017-03-28 deposited with the CCDC.
2017-07-19 downloaded from the CCDC.
;
_cell_angle_alpha 110.226(9)
_cell_angle_beta 94.949(9)
_cell_angle_gamma 109.795(9)
_cell_formula_units_Z 1
_cell_length_a 10.2875(18)
_cell_length_b 11.4771(18)
_cell_length_c 11.7608(17)
_cell_measurement_reflns_used 348
_cell_measurement_temperature 298(2)
_cell_measurement_theta_max 28.368
_cell_measurement_theta_min 2.787
_cell_volume 1193.0(4)
_computing_cell_refinement 'SAINT 6.45 ( Bruker, 2003)'
_computing_data_collection 'SMART 5.628 (Bruker, 2003)'
_computing_data_reduction 'SAINT 6.45  (Bruker, 2003)'
_computing_molecular_graphics 'Diamond 2.1e'
_computing_structure_refinement 'SHELXL-2014/7 (Sheldrick, 2014)'
_computing_structure_solution SIR-97
_diffrn_ambient_temperature 298(2)
_diffrn_measured_fraction_theta_full 0.997
_diffrn_measured_fraction_theta_max 0.977
_diffrn_measurement_device_type 'Bruker SMART APEX'
_diffrn_measurement_method /w-scans
_diffrn_radiation_type MoK\a
_diffrn_radiation_wavelength 0.71073
_diffrn_reflns_av_R_equivalents 0.0765
_diffrn_reflns_av_unetI/netI 0.0930
_diffrn_reflns_Laue_measured_fraction_full 0.997
_diffrn_reflns_Laue_measured_fraction_max 0.977
_diffrn_reflns_limit_h_max 11
_diffrn_reflns_limit_h_min -13
_diffrn_reflns_limit_k_max 15
_diffrn_reflns_limit_k_min -13
_diffrn_reflns_limit_l_max 15
_diffrn_reflns_limit_l_min -15
_diffrn_reflns_number 16753
_diffrn_reflns_point_group_measured_fraction_full 0.997
_diffrn_reflns_point_group_measured_fraction_max 0.977
_diffrn_reflns_theta_full 25.242
_diffrn_reflns_theta_max 28.368
_diffrn_reflns_theta_min 2.787
_diffrn_source 'fine-focus sealed tube'
_exptl_absorpt_coefficient_mu 0.960
_exptl_absorpt_correction_T_max 0.935
_exptl_absorpt_correction_T_min 0.891
_exptl_absorpt_correction_type empirical
_exptl_absorpt_process_details SADABS
_exptl_crystal_colour colorless
_exptl_crystal_density_diffrn 1.519
_exptl_crystal_description block
_exptl_crystal_F_000 548
_exptl_crystal_size_max 0.14
_exptl_crystal_size_mid 0.10
_exptl_crystal_size_min 0.07
_refine_diff_density_max 1.818
_refine_diff_density_min -1.062
_refine_diff_density_rms 0.194
_refine_ls_extinction_method none
_refine_ls_goodness_of_fit_ref 1.083
_refine_ls_hydrogen_treatment mixed
_refine_ls_matrix_type full
_refine_ls_number_parameters 306
_refine_ls_number_reflns 5827
_refine_ls_number_restraints 6
_refine_ls_restrained_S_all 1.082
_refine_ls_R_factor_all 0.1011
_refine_ls_R_factor_gt 0.0630
_refine_ls_shift/su_max 0.025
_refine_ls_shift/su_mean 0.001
_refine_ls_structure_factor_coef Fsqd
_refine_ls_weighting_details 'w=1/[\s^2^(Fo^2^)+(0.0970P)^2^+1.9452P] where P=(Fo^2^+2Fc^2^)/3'
_refine_ls_weighting_scheme calc
_refine_ls_wR_factor_gt 0.1737
_refine_ls_wR_factor_ref 0.1916
_reflns_Friedel_coverage 0.000
_reflns_number_gt 4172
_reflns_number_total 5827
_reflns_threshold_expression 'I > 2\s(I)'
_cod_data_source_file c7dt01657c2.cif
_cod_data_source_block CP3
_cod_original_cell_volume 1193.0(3)
_cod_database_code 7043707
_shelx_shelxl_version_number 2014/7
_shelx_space_group_comment
;
The symmetry employed for this shelxl refinement is uniquely defined
by the following loop, which should always be used as a source of
symmetry information in preference to the above space-group names.
They are only intended as comments.
;

loop_
_space_group_symop_operation_xyz
'x, y, z'
'-x, -y, -z'

loop_
_atom_site_label
_atom_site_type_symbol
_atom_site_fract_x
_atom_site_fract_y
_atom_site_fract_z
_atom_site_U_iso_or_equiv
_atom_site_adp_type
_atom_site_occupancy
_atom_site_site_symmetry_order
_atom_site_calc_flag
_atom_site_refinement_flags_posn
_atom_site_refinement_flags_adp
_atom_site_refinement_flags_occupancy
Cd1 Cd 0.69568(5) 0.29191(5) -0.23395(4) 0.02754(17) Uani 1 1 d . . .
N4 N 0.6896(5) 0.2962(5) 0.5575(5) 0.0295(12) Uani 1 1 d . . .
C4 C -0.0025(7) 0.1148(7) -0.2902(7) 0.0340(15) Uani 1 1 d . . .
O4 O 0.9379(5) 0.3077(5) -0.2236(5) 0.0413(12) Uani 1 1 d . . .
N1 N 0.7196(6) 0.2929(5) -0.0327(5) 0.0319(12) Uani 1 1 d . . .
O5 O 0.7905(6) 0.5223(5) -0.1424(5) 0.0414(12) Uani 1 1 d . . .
N2 N 0.5872(5) 0.1993(5) 0.3371(5) 0.0292(11) Uani 1 1 d . . .
O3 O 0.7629(5) 0.1073(5) -0.2911(5) 0.0418(12) Uani 1 1 d . . .
N3 N 0.8145(6) 0.3821(6) 0.4211(5) 0.0335(13) Uani 1 1 d . . .
N6 N 0.4695(6) 0.1206(6) 0.4670(5) 0.0346(13) Uani 1 1 d D . .
C10 C 0.7108(7) 0.2898(7) 0.2032(6) 0.0311(14) Uani 1 1 d . . .
O2 O 0.4395(6) 0.3375(7) -0.1884(8) 0.085(2) Uani 1 1 d . . .
C13 C 0.5849(6) 0.2065(6) 0.4544(5) 0.0248(12) Uani 1 1 d . . .
O1 O 0.4706(5) 0.1488(6) -0.2828(5) 0.0436(12) Uani 1 1 d . . .
C1 C 0.3928(8) 0.2133(9) -0.2475(7) 0.0436(18) Uani 1 1 d . . .
C2 C 0.2357(7) 0.1298(7) -0.2811(7) 0.0365(15) Uani 1 1 d . . .
C11 C 0.7778(8) 0.4086(7) 0.1880(6) 0.0407(17) Uani 1 1 d . . .
H11 H 0.8201 0.4902 0.2573 0.049 Uiso 1 1 calc R U .
C19 C 0.7044(6) 0.2895(7) 0.3290(6) 0.0288(13) Uani 1 1 d . . .
C14 C 0.8026(7) 0.3812(7) 0.5344(6) 0.0337(15) Uani 1 1 d . . .
N5 N 0.9087(7) 0.4738(8) 0.6284(5) 0.060(2) Uani 1 1 d D . .
C12 C 0.7819(8) 0.4061(7) 0.0702(6) 0.0414(17) Uani 1 1 d . . .
H12 H 0.8301 0.4865 0.0622 0.050 Uiso 1 1 calc R U .
C3 C 0.1396(7) 0.1904(7) -0.2577(6) 0.0342(14) Uani 1 1 d . . .
H3 H 0.1727 0.2840 -0.2194 0.041 Uiso 1 1 calc R U .
C5 C -0.0526(8) -0.0256(8) -0.3438(9) 0.058(2) Uani 1 1 d . . .
H5 H -0.1495 -0.0775 -0.3626 0.069 Uiso 1 1 calc R U .
C9 C 0.6518(8) 0.1706(7) 0.0963(6) 0.0400(17) Uani 1 1 d . . .
H9 H 0.6095 0.0879 0.1022 0.048 Uiso 1 1 calc R U .
C15 C 0.7287(9) 0.5993(8) -0.1078(7) 0.0455(18) Uani 1 1 d . . .
H15 H 0.6340 0.5614 -0.1056 0.055 Uiso 1 1 calc R U .
N7 N 0.7862(10) 0.7288(7) -0.0745(7) 0.064(2) Uani 1 1 d . . .
C7 C 0.1851(8) -0.0111(8) -0.3387(9) 0.057(2) Uani 1 1 d . . .
H7 H 0.2487 -0.0527 -0.3564 0.069 Uiso 1 1 calc R U .
C8 C 0.6567(8) 0.1766(7) -0.0191(6) 0.0431(18) Uani 1 1 d . . .
H8 H 0.6146 0.0967 -0.0901 0.052 Uiso 1 1 calc R U .
C6 C 0.0422(9) -0.0883(9) -0.3692(11) 0.073(3) Uani 1 1 d . . .
H6 H 0.0089 -0.1820 -0.4067 0.087 Uiso 1 1 calc R U .
C16 C 0.6997(16) 0.8116(12) -0.0428(11) 0.108(5) Uani 1 1 d . . .
H16A H 0.7588 0.9049 -0.0203 0.161 Uiso 1 1 calc R U .
H16B H 0.6244 0.7817 -0.1136 0.161 Uiso 1 1 calc R U .
H16C H 0.6601 0.8017 0.0259 0.161 Uiso 1 1 calc R U .
C17 C 0.9382(16) 0.7917(12) -0.0728(13) 0.123(6) Uani 1 1 d . . .
H17A H 0.9665 0.8875 -0.0465 0.184 Uiso 1 1 calc R U .
H17B H 0.9939 0.7741 -0.0160 0.184 Uiso 1 1 calc R U .
H17C H 0.9531 0.7544 -0.1549 0.184 Uiso 1 1 calc R U .
C18 C 0.8934(7) 0.1814(7) -0.2665(6) 0.0328(14) Uani 1 1 d . . .
OW1 O 0.5000 0.5000 0.5000 0.139(5) Uiso 1 2 d S . P
H5A H 0.901(8) 0.490(6) 0.701(3) 0.04(2) Uiso 1 1 d D . .
H5B H 0.955(9) 0.546(4) 0.626(6) 0.07(3) Uiso 1 1 d D . .
H6A H 0.474(8) 0.110(7) 0.533(4) 0.04(2) Uiso 1 1 d D . .
H6B H 0.450(16) 0.045(5) 0.411(5) 0.16(6) Uiso 1 1 d D . .

loop_
_atom_site_aniso_label
_atom_site_aniso_U_11
_atom_site_aniso_U_22
_atom_site_aniso_U_33
_atom_site_aniso_U_23
_atom_site_aniso_U_13
_atom_site_aniso_U_12
Cd1 0.0251(3) 0.0338(3) 0.0249(2) 0.01257(18) 0.00738(16) 0.01158(19)
N4 0.019(3) 0.035(3) 0.028(3) 0.016(2) 0.004(2) 0.000(2)
C4 0.018(3) 0.037(4) 0.048(4) 0.015(3) 0.011(3) 0.013(3)
O4 0.027(3) 0.032(3) 0.058(3) 0.013(2) 0.007(2) 0.008(2)
N1 0.030(3) 0.035(3) 0.026(3) 0.016(2) 0.006(2) 0.005(2)
O5 0.047(3) 0.035(3) 0.042(3) 0.016(2) 0.014(2) 0.014(2)
N2 0.021(3) 0.031(3) 0.028(3) 0.013(2) 0.002(2) 0.001(2)
O3 0.019(2) 0.038(3) 0.051(3) 0.005(2) 0.003(2) 0.005(2)
N3 0.026(3) 0.037(3) 0.024(3) 0.014(2) 0.005(2) -0.003(2)
N6 0.027(3) 0.039(3) 0.029(3) 0.015(3) 0.006(2) 0.001(3)
C10 0.027(3) 0.035(3) 0.027(3) 0.014(3) 0.004(3) 0.007(3)
O2 0.027(3) 0.053(4) 0.154(7) 0.033(4) 0.007(4) 0.002(3)
C13 0.020(3) 0.027(3) 0.024(3) 0.009(2) 0.005(2) 0.006(2)
O1 0.022(2) 0.070(4) 0.039(3) 0.022(3) 0.013(2) 0.017(2)
C1 0.024(4) 0.062(5) 0.053(4) 0.034(4) 0.011(3) 0.015(4)
C2 0.019(3) 0.045(4) 0.042(4) 0.016(3) 0.008(3) 0.011(3)
C11 0.050(5) 0.032(4) 0.026(3) 0.011(3) 0.000(3) 0.003(3)
C19 0.024(3) 0.036(3) 0.026(3) 0.017(3) 0.004(2) 0.008(3)
C14 0.026(3) 0.038(4) 0.025(3) 0.011(3) 0.004(2) 0.000(3)
N5 0.037(4) 0.081(5) 0.024(3) 0.022(3) -0.001(3) -0.022(4)
C12 0.050(5) 0.032(4) 0.033(4) 0.016(3) 0.003(3) 0.005(3)
C3 0.029(3) 0.031(3) 0.038(4) 0.010(3) 0.010(3) 0.010(3)
C5 0.023(4) 0.037(4) 0.094(7) 0.010(4) 0.008(4) 0.008(3)
C9 0.047(4) 0.031(4) 0.035(4) 0.017(3) 0.011(3) 0.003(3)
C15 0.055(5) 0.044(4) 0.043(4) 0.020(4) 0.011(4) 0.023(4)
N7 0.085(6) 0.041(4) 0.065(5) 0.021(4) 0.016(4) 0.024(4)
C7 0.030(4) 0.044(5) 0.089(7) 0.013(4) 0.017(4) 0.019(4)
C8 0.045(4) 0.035(4) 0.026(3) 0.005(3) 0.003(3) -0.002(3)
C6 0.033(5) 0.033(4) 0.133(9) 0.014(5) 0.017(5) 0.012(4)
C16 0.194(16) 0.085(8) 0.076(8) 0.022(6) 0.035(9) 0.102(10)
C17 0.145(14) 0.058(7) 0.125(12) 0.033(8) 0.037(10) -0.004(8)
C18 0.025(3) 0.039(4) 0.029(3) 0.009(3) 0.004(3) 0.013(3)

loop_
_atom_type_symbol
_atom_type_description
_atom_type_scat_dispersion_real
_atom_type_scat_dispersion_imag
_atom_type_scat_source
C C 0.0033 0.0016 'International Tables Vol C Tables 4.2.6.8 and 6.1.1.4'
H H 0.0000 0.0000 'International Tables Vol C Tables 4.2.6.8 and 6.1.1.4'
N N 0.0061 0.0033 'International Tables Vol C Tables 4.2.6.8 and 6.1.1.4'
O O 0.0106 0.0060 'International Tables Vol C Tables 4.2.6.8 and 6.1.1.4'
Cd Cd -0.8075 1.2024 'International Tables Vol C Tables 4.2.6.8 and 6.1.1.4'

loop_
_geom_angle_atom_site_label_1
_geom_angle_atom_site_label_2
_geom_angle_atom_site_label_3
_geom_angle
_geom_angle_site_symmetry_1
_geom_angle_site_symmetry_3
O1 Cd1 O5 129.23(19) . .
O1 Cd1 O3 89.06(18) . .
O5 Cd1 O3 141.24(17) . .
O1 Cd1 N1 89.67(18) . .
O5 Cd1 N1 87.83(18) . .
O3 Cd1 N1 86.47(19) . .
O1 Cd1 O4 143.98(19) . .
O5 Cd1 O4 86.58(17) . .
O3 Cd1 O4 54.93(16) . .
N1 Cd1 O4 87.82(18) . .
O1 Cd1 N4 94.18(17) . 1_554
O5 Cd1 N4 90.98(17) . 1_554
O3 Cd1 N4 91.97(18) . 1_554
N1 Cd1 N4 175.82(17) . 1_554
O4 Cd1 N4 88.11(17) . 1_554
O1 Cd1 C18 116.6(2) . .
O5 Cd1 C18 113.9(2) . .
O3 Cd1 C18 27.56(18) . .
N1 Cd1 C18 87.2(2) . .
O4 Cd1 C18 27.37(18) . .
N4 Cd1 C18 89.59(19) 1_554 .
C14 N4 C13 114.2(5) . .
C14 N4 Cd1 120.9(4) . 1_556
C13 N4 Cd1 124.5(4) . 1_556
C3 C4 C5 119.9(6) . .
C3 C4 C18 120.6(6) . 1_455
C5 C4 C18 119.4(6) . 1_455
C18 O4 Cd1 89.8(4) . .
C12 N1 C8 117.8(6) . .
C12 N1 Cd1 122.8(4) . .
C8 N1 Cd1 119.1(4) . .
C15 O5 Cd1 128.5(5) . .
C19 N2 C13 114.0(5) . .
C18 O3 Cd1 93.2(4) . .
C19 N3 C14 114.2(5) . .
C13 N6 H6A 117(5) . .
C13 N6 H6B 108(10) . .
H6A N6 H6B 106(3) . .
C11 C10 C9 117.3(6) . .
C11 C10 C19 121.3(6) . .
C9 C10 C19 121.4(6) . .
N6 C13 N2 116.0(5) . .
N6 C13 N4 119.0(5) . .
N2 C13 N4 125.0(5) . .
C1 O1 Cd1 109.9(5) . .
O2 C1 O1 123.7(7) . .
O2 C1 C2 120.3(7) . .
O1 C1 C2 115.9(7) . .
C3 C2 C7 119.2(6) . .
C3 C2 C1 121.0(6) . .
C7 C2 C1 119.8(6) . .
C12 C11 C10 120.1(6) . .
C12 C11 H11 120.0 . .
C10 C11 H11 120.0 . .
N3 C19 N2 127.4(5) . .
N3 C19 C10 116.1(5) . .
N2 C19 C10 116.5(5) . .
N5 C14 N3 115.9(6) . .
N5 C14 N4 119.0(6) . .
N3 C14 N4 125.1(6) . .
C14 N5 H5A 121(5) . .
C14 N5 H5B 120(6) . .
H5A N5 H5B 107(3) . .
N1 C12 C11 122.6(6) . .
N1 C12 H12 118.7 . .
C11 C12 H12 118.7 . .
C4 C3 C2 120.9(6) . .
C4 C3 H3 119.6 . .
C2 C3 H3 119.6 . .
C6 C5 C4 120.0(7) . .
C6 C5 H5 120.0 . .
C4 C5 H5 120.0 . .
C8 C9 C10 119.2(6) . .
C8 C9 H9 120.4 . .
C10 C9 H9 120.4 . .
O5 C15 N7 124.8(8) . .
O5 C15 H15 117.6 . .
N7 C15 H15 117.6 . .
C15 N7 C17 118.4(9) . .
C15 N7 C16 120.6(10) . .
C17 N7 C16 120.9(9) . .
C6 C7 C2 120.3(7) . .
C6 C7 H7 119.8 . .
C2 C7 H7 119.8 . .
N1 C8 C9 122.8(6) . .
N1 C8 H8 118.6 . .
C9 C8 H8 118.6 . .
C7 C6 C5 119.6(8) . .
C7 C6 H6 120.2 . .
C5 C6 H6 120.2 . .
N7 C16 H16A 109.5 . .
N7 C16 H16B 109.5 . .
H16A C16 H16B 109.5 . .
N7 C16 H16C 109.5 . .
H16A C16 H16C 109.5 . .
H16B C16 H16C 109.5 . .
N7 C17 H17A 109.5 . .
N7 C17 H17B 109.5 . .
H17A C17 H17B 109.5 . .
N7 C17 H17C 109.5 . .
H17A C17 H17C 109.5 . .
H17B C17 H17C 109.5 . .
O4 C18 O3 122.0(6) . .
O4 C18 C4 119.4(6) . 1_655
O3 C18 C4 118.6(6) . 1_655
O4 C18 Cd1 62.8(3) . .
O3 C18 Cd1 59.2(3) . .
C4 C18 Cd1 177.2(5) 1_655 .

loop_
_geom_bond_atom_site_label_1
_geom_bond_atom_site_label_2
_geom_bond_distance
_geom_bond_site_symmetry_2
Cd1 O1 2.221(5) .
Cd1 O5 2.282(5) .
Cd1 O3 2.346(5) .
Cd1 N1 2.354(5) .
Cd1 O4 2.426(5) .
Cd1 N4 2.466(5) 1_554
Cd1 C18 2.727(7) .
N4 C14 1.359(8) .
N4 C13 1.360(8) .
N4 Cd1 2.466(5) 1_556
C4 C3 1.361(9) .
C4 C5 1.392(10) .
C4 C18 1.506(9) 1_455
O4 C18 1.254(8) .
N1 C12 1.334(8) .
N1 C8 1.344(9) .
O5 C15 1.235(9) .
N2 C19 1.333(8) .
N2 C13 1.356(8) .
O3 C18 1.264(8) .
N3 C19 1.328(8) .
N3 C14 1.352(8) .
N6 C13 1.320(8) .
N6 H6A 0.83(2) .
N6 H6B 0.83(2) .
C10 C11 1.386(9) .
C10 C9 1.392(9) .
C10 C19 1.487(8) .
O2 C1 1.241(10) .
O1 C1 1.268(9) .
C1 C2 1.505(10) .
C2 C3 1.384(9) .
C2 C7 1.399(11) .
C11 C12 1.381(9) .
C11 H11 0.9300 .
C14 N5 1.318(8) .
N5 H5A 0.828(19) .
N5 H5B 0.82(2) .
C12 H12 0.9300 .
C3 H3 0.9300 .
C5 C6 1.392(11) .
C5 H5 0.9300 .
C9 C8 1.387(9) .
C9 H9 0.9300 .
C15 N7 1.294(10) .
C15 H15 0.9300 .
N7 C17 1.479(16) .
N7 C16 1.490(13) .
C7 C6 1.372(11) .
C7 H7 0.9300 .
C8 H8 0.9300 .
C6 H6 0.9300 .
C16 H16A 0.9600 .
C16 H16B 0.9600 .
C16 H16C 0.9600 .
C17 H17A 0.9600 .
C17 H17B 0.9600 .
C17 H17C 0.9600 .
C18 C4 1.506(9) 1_655

loop_
_geom_torsion_atom_site_label_1
_geom_torsion_atom_site_label_2
_geom_torsion_atom_site_label_3
_geom_torsion_atom_site_label_4
_geom_torsion
_geom_torsion_site_symmetry_1
_geom_torsion_site_symmetry_4
C19 N2 C13 N6 178.8(6) . .
C19 N2 C13 N4 0.2(9) . .
C14 N4 C13 N6 -179.1(6) . .
Cd1 N4 C13 N6 8.5(8) 1_556 .
C14 N4 C13 N2 -0.6(9) . .
Cd1 N4 C13 N2 -173.0(4) 1_556 .
Cd1 O1 C1 O2 -3.7(10) . .
Cd1 O1 C1 C2 176.6(5) . .
O2 C1 C2 C3 6.3(12) . .
O1 C1 C2 C3 -173.9(6) . .
O2 C1 C2 C7 -174.8(9) . .
O1 C1 C2 C7 4.9(11) . .
C9 C10 C11 C12 1.1(11) . .
C19 C10 C11 C12 -179.8(7) . .
C14 N3 C19 N2 0.3(10) . .
C14 N3 C19 C10 178.1(6) . .
C13 N2 C19 N3 0.0(10) . .
C13 N2 C19 C10 -177.9(6) . .
C11 C10 C19 N3 -32.4(10) . .
C9 C10 C19 N3 146.7(7) . .
C11 C10 C19 N2 145.7(7) . .
C9 C10 C19 N2 -35.3(10) . .
C19 N3 C14 N5 -178.6(7) . .
C19 N3 C14 N4 -0.7(10) . .
C13 N4 C14 N5 178.7(7) . .
Cd1 N4 C14 N5 -8.7(10) 1_556 .
C13 N4 C14 N3 0.9(10) . .
Cd1 N4 C14 N3 173.5(5) 1_556 .
C8 N1 C12 C11 -3.3(11) . .
Cd1 N1 C12 C11 170.4(6) . .
C10 C11 C12 N1 2.1(12) . .
C5 C4 C3 C2 2.2(11) . .
C18 C4 C3 C2 -178.9(6) 1_455 .
C7 C2 C3 C4 -0.1(11) . .
C1 C2 C3 C4 178.8(7) . .
C3 C4 C5 C6 -2.9(14) . .
C18 C4 C5 C6 178.2(9) 1_455 .
C11 C10 C9 C8 -2.9(11) . .
C19 C10 C9 C8 178.0(7) . .
Cd1 O5 C15 N7 -168.6(6) . .
O5 C15 N7 C17 -2.3(14) . .
O5 C15 N7 C16 175.7(8) . .
C3 C2 C7 C6 -1.4(14) . .
C1 C2 C7 C6 179.7(9) . .
C12 N1 C8 C9 1.3(11) . .
Cd1 N1 C8 C9 -172.5(6) . .
C10 C9 C8 N1 1.8(12) . .
C2 C7 C6 C5 0.7(16) . .
C4 C5 C6 C7 1.4(17) . .
Cd1 O4 C18 O3 -1.7(7) . .
Cd1 O4 C18 C4 178.1(5) . 1_655
Cd1 O3 C18 O4 1.8(7) . .
Cd1 O3 C18 C4 -178.0(5) . 1_655
